data_2021743
loop_
_publ_author_name
'Jia, Lina'
'Wu, Songgu'
'Gong, Junbo'

_publ_section_title
;
 A tolbutamide--metformin salt based on antidiabetic drug combinations:
 synthesis, crystal structure analysis and pharmaceutical properties
;
_journal_coeditor_code KU3246
_journal_issue 9
_journal_name_full 'Acta Crystallographica Section C'
_journal_page_first
;
;
_journal_paper_doi 10.1107/S2053229619010647
_journal_volume 75
_journal_year 2019
_chemical_formula_iupac 'C4 H12 N5 +, C12 H17 N2 O3 S -'
_chemical_formula_moiety 'C4 H12 N5 +, C12 H17 N2 O3 S -'
_chemical_formula_sum 'C16 H29 N7 O3 S'
_chemical_formula_weight 399.52
_chemical_name_systematic
;
2-[(Dimethylamino)(iminiumyl)methyl]guanidine
(butylcarbamoyl)[(4-methylbenzene)sulfonyl]azanide
;
_space_group_crystal_system monoclinic
_space_group_IT_number 14
_space_group_name_Hall '-P 2yn'
_space_group_name_H-M_alt 'P 1 21/n 1'
_symmetry_space_group_name_Hall '-P 2yn'
_symmetry_space_group_name_H-M 'P 1 21/n 1'
_atom_sites_solution_hydrogens mixed
_audit_creation_method
;
Olex2 1.2-beta
(compiled 2017.03.28 svn.r3405 for OlexSys, GUI svn.r5335)
;
_cell_angle_alpha 90
_cell_angle_beta 91.61(3)
_cell_angle_gamma 90
_cell_formula_units_Z 4
_cell_length_a 7.9854(16)
_cell_length_b 28.569(6)
_cell_length_c 8.8257(18)
_cell_measurement_reflns_used 4643
_cell_measurement_temperature 113(2)
_cell_measurement_theta_max 27.8625
_cell_measurement_theta_min 2.1386
_cell_volume 2012.7(7)
_computing_cell_refinement Crystalclear
_computing_data_collection Crystalclear
_computing_data_reduction Crystalclear
_computing_molecular_graphics
;
OLEX2 (Dolomanov <i>et al.</i>,  2009)
;
_computing_publication_material
;
OLEX2 (Dolomanov <i>et al.</i>,  2009)
;
_computing_structure_refinement
;
SHELXL2014 (Sheldrick, 2015)
;
_computing_structure_solution
;
SHELXS97 (Sheldrick, 2008)
;
_diffrn_ambient_temperature 113.15
_diffrn_measured_fraction_theta_full 0.963
_diffrn_measured_fraction_theta_max 0.963
_diffrn_measurement_device_type 'Bruker P4'
_diffrn_measurement_method '\w scans'
_diffrn_radiation_monochromator graphite
_diffrn_radiation_type MoK\a
_diffrn_radiation_wavelength 0.71073
_diffrn_reflns_av_R_equivalents 0.0438
_diffrn_reflns_av_unetI/netI 0.0470
_diffrn_reflns_limit_h_max 9
_diffrn_reflns_limit_h_min -9
_diffrn_reflns_limit_k_max 33
_diffrn_reflns_limit_k_min -34
_diffrn_reflns_limit_l_max 10
_diffrn_reflns_limit_l_min -10
_diffrn_reflns_number 11884
_diffrn_reflns_theta_full 25.019
_diffrn_reflns_theta_max 25.019
_diffrn_reflns_theta_min 2.416
_diffrn_standards_decay_% 0
_diffrn_standards_interval_count 0
_diffrn_standards_number 0
_exptl_absorpt_coefficient_mu 0.193
_exptl_absorpt_correction_T_max 1
_exptl_absorpt_correction_T_min 0.8454
_exptl_absorpt_correction_type multi-scan
_exptl_absorpt_process_details crystalclear
_exptl_crystal_colour Colorless
_exptl_crystal_density_diffrn 1.318
_exptl_crystal_description Prism
_exptl_crystal_F_000 856
_exptl_crystal_size_max 0.2
_exptl_crystal_size_mid 0.18
_exptl_crystal_size_min 0.12
_refine_diff_density_max 1.267
_refine_diff_density_min -0.430
_refine_ls_extinction_method none
_refine_ls_goodness_of_fit_ref 1.057
_refine_ls_hydrogen_treatment mixed
_refine_ls_matrix_type full
_refine_ls_number_parameters 269
_refine_ls_number_reflns 3432
_refine_ls_number_restraints 10
_refine_ls_restrained_S_all 1.056
_refine_ls_R_factor_all 0.0709
_refine_ls_R_factor_gt 0.0579
_refine_ls_shift/su_max 0.001
_refine_ls_shift/su_mean 0.000
_refine_ls_structure_factor_coef Fsqd
_refine_ls_weighting_details 'w=1/[\s^2^(Fo^2^)+(0.0778P)^2^+2.1553P] where P=(Fo^2^+2Fc^2^)/3'
_refine_ls_weighting_scheme calc
_refine_ls_wR_factor_gt 0.1491
_refine_ls_wR_factor_ref 0.1581
_reflns_number_gt 2731
_reflns_number_total 3432
_reflns_threshold_expression 'I > 2\s(I)'
_cod_data_source_file ku3246sup1.cif
_cod_data_source_block I
_cod_database_code 2021743
_shelx_space_group_comment
;
The symmetry employed for this shelxl refinement is uniquely defined
by the following loop, which should always be used as a source of
symmetry information in preference to the above space-group names.
They are only intended as comments.
;
_shelx_estimated_absorpt_t_min 0.963
_shelx_estimated_absorpt_t_max 0.977

loop_
_space_group_symop_operation_xyz
'x, y, z'
'-x+1/2, y+1/2, -z+1/2'
'-x, -y, -z'
'x-1/2, -y-1/2, z-1/2'

loop_
_atom_site_type_symbol
_atom_site_label
_atom_site_fract_x
_atom_site_fract_y
_atom_site_fract_z
_atom_site_U_iso_or_equiv
_atom_site_adp_type
_atom_site_calc_flag
_atom_site_occupancy
S S1 0.47284(9) 0.13845(2) 1.04996(9) 0.0220(2) Uani d 1
O O1T 0.4979(3) 0.12443(7) 1.2061(2) 0.0278(5) Uani d 1
O O2T 0.3195(2) 0.16442(7) 1.0148(2) 0.0284(5) Uani d 1
O O3T 0.4981(2) 0.05449(7) 0.7272(2) 0.0262(5) Uani d 1
N N1T 0.4961(3) 0.09297(8) 0.9505(3) 0.0226(6) Uani d 1
N N2T 0.3559(4) 0.12253(9) 0.7313(3) 0.0321(6) Uani d 1
H H2T 0.316(4) 0.1448(9) 0.792(3) 0.039 Uiso d 1
N N3M 0.7861(3) 0.00927(10) 0.5740(3) 0.0284(6) Uani d 1
H H3MA 0.720(3) 0.0161(11) 0.651(2) 0.034 Uiso d 1
H H3MB 0.8878(19) -0.0014(11) 0.600(3) 0.034 Uiso d 1
N N2M 0.6038(3) 0.04984(9) 0.4214(3) 0.0254(6) Uani d 1
H H2MA 0.572(4) 0.0671(10) 0.342(2) 0.030 Uiso d 1
H H2MB 0.547(3) 0.0547(10) 0.5058(18) 0.030 Uiso d 1
N N1M 0.8676(3) 0.02491(8) 0.3319(3) 0.0226(5) Uani d 1
N N4M 0.6831(3) 0.02084(8) 0.1181(3) 0.0234(6) Uani d 1
H H4MA 0.629(3) 0.0393(9) 0.051(3) 0.028 Uiso d 1
H H4MB 0.616(3) 0.0037(9) 0.175(3) 0.028 Uiso d 1
N N5M 0.9413(3) 0.05601(8) 0.1026(3) 0.0242(6) Uani d 1
C C5T 0.6403(3) 0.17640(9) 1.0066(3) 0.0217(6) Uani d 1
C C4T 0.7928(4) 0.17119(10) 1.0826(4) 0.0301(7) Uani d 1
H H4T 0.8057 0.1488 1.1616 0.036 Uiso calc 1
C C3T 0.9271(4) 0.19900(11) 1.0422(4) 0.0385(9) Uani d 1
H H3T 1.0318 0.1954 1.0947 0.046 Uiso calc 1
C C2T 0.9120(4) 0.23168(11) 0.9278(4) 0.0376(8) Uani d 1
C C7T 0.7571(4) 0.23720(11) 0.8539(4) 0.0371(8) Uani d 1
H H7T 0.7443 0.2598 0.7756 0.045 Uiso calc 1
C C6T 0.6214(4) 0.21003(11) 0.8933(4) 0.0324(8) Uani d 1
H H6T 0.5157 0.2144 0.8432 0.039 Uiso calc 1
C C1T 1.0606(5) 0.26109(15) 0.8827(6) 0.0656(14) Uani d 1
H H1TA 1.1552 0.2552 0.9534 0.098 Uiso calc 1
H H1TB 1.0304 0.2943 0.8860 0.098 Uiso calc 1
H H1TC 1.0924 0.2527 0.7797 0.098 Uiso calc 1
C C8T 0.4514(3) 0.08964(9) 0.8011(3) 0.0216(6) Uani d 1
C C9T 0.3067(5) 0.12049(12) 0.5711(4) 0.0394(8) Uani d 1
H H9TA 0.2740 0.0881 0.5442 0.047 Uiso calc 1
H H9TB 0.4033 0.1293 0.5092 0.047 Uiso calc 1
C C10T 0.1632(4) 0.15283(14) 0.5356(4) 0.0425(9) Uani d 1
H H10A 0.1446 0.1550 0.4244 0.051 Uiso calc 1
H H10B 0.1896 0.1846 0.5745 0.051 Uiso calc 1
C C11T 0.0027(6) 0.13424(19) 0.6099(6) 0.0712(14) Uani d 1
H H11A -0.0028 0.0999 0.5944 0.085 Uiso calc 1
H H11B 0.0129 0.1399 0.7204 0.085 Uiso calc 1
C C12T -0.1518(6) 0.1543(2) 0.5547(6) 0.0925(19) Uani d 1
H H12A -0.1452 0.1885 0.5617 0.139 Uiso calc 1
H H12B -0.2440 0.1430 0.6159 0.139 Uiso calc 1
H H12C -0.1719 0.1452 0.4487 0.139 Uiso calc 1
C C1M 0.7506(3) 0.02820(9) 0.4386(3) 0.0218(6) Uani d 1
C C2M 0.8268(3) 0.03473(9) 0.1872(3) 0.0208(6) Uani d 1
C C3M 1.0929(4) 0.07661(11) 0.1691(4) 0.0319(7) Uani d 1
H H3MC 1.0841 0.0778 0.2796 0.048 Uiso calc 1
H H3MD 1.1069 0.1084 0.1297 0.048 Uiso calc 1
H H3ME 1.1899 0.0575 0.1429 0.048 Uiso calc 1
C C4M 0.9226(4) 0.05920(12) -0.0618(3) 0.0316(7) Uani d 1
H H4MC 0.8608 0.0319 -0.1005 0.047 Uiso calc 1
H H4MD 1.0336 0.0601 -0.1065 0.047 Uiso calc 1
H H4ME 0.8610 0.0878 -0.0891 0.047 Uiso calc 1

loop_
_atom_site_aniso_label
_atom_site_aniso_U_11
_atom_site_aniso_U_22
_atom_site_aniso_U_33
_atom_site_aniso_U_12
_atom_site_aniso_U_13
_atom_site_aniso_U_23
S1 0.0222(4) 0.0232(4) 0.0208(4) 0.0016(3) 0.0041(3) 0.0006(3)
O1T 0.0354(12) 0.0302(11) 0.0181(12) -0.0002(9) 0.0030(9) 0.0031(8)
O2T 0.0228(11) 0.0317(11) 0.0308(13) 0.0060(9) 0.0035(9) 0.0005(9)
O3T 0.0318(11) 0.0251(10) 0.0220(12) 0.0002(8) 0.0065(9) -0.0002(8)
N1T 0.0236(13) 0.0225(12) 0.0218(15) 0.0003(10) 0.0012(10) 0.0006(10)
N2T 0.0439(16) 0.0310(14) 0.0208(16) 0.0112(12) -0.0071(12) -0.0012(11)
N3M 0.0227(13) 0.0447(15) 0.0181(15) 0.0036(11) 0.0038(11) 0.0061(11)
N2M 0.0260(13) 0.0346(14) 0.0158(14) 0.0052(11) 0.0051(11) 0.0028(11)
N1M 0.0209(12) 0.0297(13) 0.0172(14) 0.0002(10) 0.0034(10) 0.0052(10)
N4M 0.0225(13) 0.0274(13) 0.0203(15) -0.0007(10) 0.0003(10) 0.0044(10)
N5M 0.0233(13) 0.0300(13) 0.0195(14) -0.0014(10) 0.0050(10) 0.0033(10)
C5T 0.0242(15) 0.0219(14) 0.0192(17) 0.0008(11) 0.0035(12) -0.0031(11)
C4T 0.0268(16) 0.0261(15) 0.037(2) 0.0010(12) 0.0004(14) 0.0040(13)
C3T 0.0248(17) 0.0327(17) 0.058(3) 0.0001(13) -0.0018(16) 0.0047(16)
C2T 0.0338(18) 0.0258(16) 0.054(2) -0.0028(13) 0.0099(17) 0.0018(15)
C7T 0.044(2) 0.0283(16) 0.039(2) -0.0033(14) 0.0045(16) 0.0113(14)
C6T 0.0333(17) 0.0314(16) 0.032(2) -0.0001(13) -0.0037(14) 0.0045(13)
C1T 0.040(2) 0.048(2) 0.109(4) -0.0108(18) 0.011(2) 0.025(2)
C8T 0.0198(14) 0.0241(14) 0.0210(17) -0.0041(11) 0.0034(12) 0.0029(11)
C9T 0.054(2) 0.0404(19) 0.024(2) 0.0098(16) -0.0075(16) 0.0016(14)
C10T 0.044(2) 0.057(2) 0.027(2) 0.0157(17) -0.0051(16) 0.0066(16)
C11T 0.065(3) 0.092(4) 0.056(3) 0.008(3) 0.000(2) 0.003(3)
C12T 0.056(3) 0.153(6) 0.068(4) -0.006(3) -0.003(3) -0.032(4)
C1M 0.0198(14) 0.0236(14) 0.0221(17) -0.0027(11) 0.0021(12) -0.0008(11)
C2M 0.0218(14) 0.0201(13) 0.0207(16) 0.0032(11) 0.0042(12) -0.0003(11)
C3M 0.0269(17) 0.0368(17) 0.032(2) -0.0057(13) 0.0026(14) 0.0060(14)
C4M 0.0337(17) 0.0417(18) 0.0198(18) 0.0044(14) 0.0088(14) 0.0070(13)

loop_
_atom_type_symbol
_atom_type_description
_atom_type_scat_dispersion_real
_atom_type_scat_dispersion_imag
_atom_type_scat_source
C C 0.0033 0.0016 'International Tables Vol C Tables 4.2.6.8 and 6.1.1.4'
H H 0.0000 0.0000 'International Tables Vol C Tables 4.2.6.8 and 6.1.1.4'
N N 0.0061 0.0033 'International Tables Vol C Tables 4.2.6.8 and 6.1.1.4'
O O 0.0106 0.0060 'International Tables Vol C Tables 4.2.6.8 and 6.1.1.4'
S S 0.1246 0.1234 'International Tables Vol C Tables 4.2.6.8 and 6.1.1.4'

loop_
_geom_angle_atom_site_label_1
_geom_angle_atom_site_label_2
_geom_angle_atom_site_label_3
_geom_angle
O1T S1 O2T 115.95(13)
O1T S1 N1T 106.65(13)
O1T S1 C5T 106.93(13)
O2T S1 N1T 114.27(13)
O2T S1 C5T 106.08(13)
N1T S1 C5T 106.34(13)
C8T N1T S1 124.3(2)
C8T N2T H2T 116(2)
C8T N2T C9T 123.3(3)
C9T N2T H2T 121(2)
H3MA N3M H3MB 115.6(17)
C1M N3M H3MA 118.3(18)
C1M N3M H3MB 122.7(18)
H2MA N2M H2MB 115.7(16)
C1M N2M H2MA 125.2(17)
C1M N2M H2MB 116.2(18)
C2M N1M C1M 119.8(2)
H4MA N4M H4MB 114.4(15)
C2M N4M H4MA 120.9(18)
C2M N4M H4MB 115.2(18)
C2M N5M C3M 122.0(3)
C2M N5M C4M 122.0(3)
C3M N5M C4M 115.9(2)
C4T C5T S1 119.3(2)
C4T C5T C6T 119.9(3)
C6T C5T S1 120.7(2)
C5T C4T H4T 120.3
C5T C4T C3T 119.3(3)
C3T C4T H4T 120.3
C4T C3T H3T 119.2
C2T C3T C4T 121.6(3)
C2T C3T H3T 119.2
C3T C2T C7T 118.6(3)
C3T C2T C1T 121.0(3)
C7T C2T C1T 120.4(3)
C2T C7T H7T 119.7
C6T C7T C2T 120.7(3)
C6T C7T H7T 119.7
C5T C6T H6T 120.1
C7T C6T C5T 119.8(3)
C7T C6T H6T 120.1
C2T C1T H1TA 109.5
C2T C1T H1TB 109.5
C2T C1T H1TC 109.5
H1TA C1T H1TB 109.5
H1TA C1T H1TC 109.5
H1TB C1T H1TC 109.5
O3T C8T N1T 119.0(3)
O3T C8T N2T 119.4(3)
N2T C8T N1T 121.6(3)
N2T C9T H9TA 109.4
N2T C9T H9TB 109.4
N2T C9T C10T 111.2(3)
H9TA C9T H9TB 108.0
C10T C9T H9TA 109.4
C10T C9T H9TB 109.4
C9T C10T H10A 109.7
C9T C10T H10B 109.7
C9T C10T C11T 109.7(3)
H10A C10T H10B 108.2
C11T C10T H10A 109.7
C11T C10T H10B 109.7
C10T C11T H11A 108.4
C10T C11T H11B 108.4
H11A C11T H11B 107.4
C12T C11T C10T 115.6(4)
C12T C11T H11A 108.4
C12T C11T H11B 108.4
C11T C12T H12A 109.5
C11T C12T H12B 109.5
C11T C12T H12C 109.5
H12A C12T H12B 109.5
H12A C12T H12C 109.5
H12B C12T H12C 109.5
N3M C1M N1M 117.6(3)
N2M C1M N3M 117.0(3)
N2M C1M N1M 125.4(3)
N1M C2M N4M 123.6(3)
N1M C2M N5M 118.3(3)
N5M C2M N4M 117.9(3)
N5M C3M H3MC 109.5
N5M C3M H3MD 109.5
N5M C3M H3ME 109.5
H3MC C3M H3MD 109.5
H3MC C3M H3ME 109.5
H3MD C3M H3ME 109.5
N5M C4M H4MC 109.5
N5M C4M H4MD 109.5
N5M C4M H4ME 109.5
H4MC C4M H4MD 109.5
H4MC C4M H4ME 109.5
H4MD C4M H4ME 109.5

loop_
_geom_bond_atom_site_label_1
_geom_bond_atom_site_label_2
_geom_bond_distance
S1 O1T 1.444(2)
S1 O2T 1.457(2)
S1 N1T 1.582(2)
S1 C5T 1.771(3)
O3T C8T 1.260(3)
N1T C8T 1.359(4)
N2T H2T 0.896(10)
N2T C8T 1.348(4)
N2T C9T 1.458(4)
N3M H3MA 0.892(10)
N3M H3MB 0.892(10)
N3M C1M 1.335(4)
N2M H2MA 0.888(10)
N2M H2MB 0.892(10)
N2M C1M 1.330(4)
N1M C1M 1.348(4)
N1M C2M 1.339(4)
N4M H4MA 0.895(10)
N4M H4MB 0.895(10)
N4M C2M 1.344(4)
N5M C2M 1.343(4)
N5M C3M 1.455(4)
N5M C4M 1.457(4)
C5T C4T 1.382(4)
C5T C6T 1.392(4)
C4T H4T 0.9500
C4T C3T 1.389(4)
C3T H3T 0.9500
C3T C2T 1.378(5)
C2T C7T 1.391(5)
C2T C1T 1.517(5)
C7T H7T 0.9500
C7T C6T 1.385(5)
C6T H6T 0.9500
C1T H1TA 0.9800
C1T H1TB 0.9800
C1T H1TC 0.9800
C9T H9TA 0.9900
C9T H9TB 0.9900
C9T C10T 1.498(5)
C10T H10A 0.9900
C10T H10B 0.9900
C10T C11T 1.550(6)
C11T H11A 0.9900
C11T H11B 0.9900
C11T C12T 1.434(7)
C12T H12A 0.9800
C12T H12B 0.9800
C12T H12C 0.9800
C3M H3MC 0.9800
C3M H3MD 0.9800
C3M H3ME 0.9800
C4M H4MC 0.9800
C4M H4MD 0.9800
C4M H4ME 0.9800

loop_
_geom_hbond_atom_site_label_D
_geom_hbond_atom_site_label_H
_geom_hbond_atom_site_label_A
_geom_hbond_site_symmetry_A
_geom_hbond_distance_DH
_geom_hbond_distance_HA
_geom_hbond_distance_DA
_geom_hbond_angle_DHA
N2T H2T O2T . 0.896(10) 2.05(2) 2.796(3) 140(3)
N3M H3MA O3T . 0.892(10) 2.205(16) 2.994(3) 147(2)
N3M H3MB N1M 3_756 0.892(10) 2.135(11) 3.026(3) 178(3)
N2M H2MA O1T 1_554 0.888(10) 2.105(14) 2.962(3) 162(3)
N2M H2MB O3T . 0.892(10) 2.004(12) 2.853(3) 159(2)
N4M H4MA N1T 1_554 0.895(10) 2.053(14) 2.923(3) 164(3)
N4M H4MB O3T 3_656 0.895(10) 2.091(13) 2.950(3) 161(3)
C3M H3MD O2T 1_654 0.98 2.56 3.400(4) 143.4

loop_
_geom_torsion_atom_site_label_1
_geom_torsion_atom_site_label_2
_geom_torsion_atom_site_label_3
_geom_torsion_atom_site_label_4
_geom_torsion
S1 N1T C8T O3T 169.4(2)
S1 N1T C8T N2T -11.9(4)
S1 C5T C4T C3T 176.1(2)
S1 C5T C6T C7T -175.6(3)
O1T S1 N1T C8T 166.8(2)
O1T S1 C5T C4T 28.6(3)
O1T S1 C5T C6T -153.8(2)
O2T S1 N1T C8T 37.3(3)
O2T S1 C5T C4T 152.9(2)
O2T S1 C5T C6T -29.5(3)
N1T S1 C5T C4T -85.0(3)
N1T S1 C5T C6T 92.6(3)
N2T C9T C10T C11T -69.0(4)
C5T S1 N1T C8T -79.3(2)
C5T C4T C3T C2T -0.1(5)
C4T C5T C6T C7T 2.0(5)
C4T C3T C2T C7T 1.2(5)
C4T C3T C2T C1T -178.7(4)
C3T C2T C7T C6T -0.7(5)
C2T C7T C6T C5T -0.9(5)
C6T C5T C4T C3T -1.5(5)
C1T C2T C7T C6T 179.2(3)
C8T N2T C9T C10T 163.3(3)
C9T N2T C8T O3T -2.0(4)
C9T N2T C8T N1T 179.4(3)
C9T C10T C11T C12T -164.5(4)
C1M N1M C2M N4M -42.1(4)
C1M N1M C2M N5M 144.0(3)
C2M N1M C1M N3M 166.7(3)
C2M N1M C1M N2M -15.1(4)
C3M N5M C2M N1M -12.2(4)
C3M N5M C2M N4M 173.5(3)
C4M N5M C2M N1M 166.8(3)
C4M N5M C2M N4M -7.5(4)

_cod_database_fobs_code 2021743
